data_2105188
loop_
_publ_author_name
'Siegler, Maxime A.'
'Parkin, Sean'
'Brock, Carolyn Pratt'

_publ_section_title
;
 [Ni(MeCN)(H~2~O)~2~(NO~3~)~2~]&#x00B7;(15-crown-5)&#x00B7;MeCN: detailed
 study of a four-phase sequence that includes an intermediate modulated
 phase
;
_journal_issue 4
_journal_name_full 'Acta Crystallographica Section B'
_journal_page_first 389
_journal_page_last 400
_journal_paper_doi 10.1107/S0108768112018319
_journal_volume 68
_journal_year 2012
_chemical_formula_moiety 'C10 H20 O5, C2 H7 N3 Ni O8, C2 H3 N'
_chemical_formula_sum 'C14 H30 N4 Ni O13'
_chemical_formula_weight 521.13
_chemical_name_systematic
;
acetonitrilediaqual-\k^1^O-nitrato-\k^2^O-nitratonickel(II) (15-crown-5)
acetonitrile solvate
;
_space_group_IT_number 11
_symmetry_cell_setting monoclinic
_symmetry_space_group_name_Hall '-P 2yb'
_symmetry_space_group_name_H-M 'P 1 21/m 1'
_atom_sites_solution_hydrogens geom
_atom_sites_solution_primary direct
_atom_sites_solution_secondary difmap
_audit_creation_method 'SHELXL-97 and C P Brock'
_cell_angle_alpha 90.00
_cell_angle_beta 105.518(2)
_cell_angle_gamma 90.00
_cell_formula_units_Z 2
_cell_length_a 12.1244(2)
_cell_length_b 12.3469(2)
_cell_length_c 8.14830(10)
_cell_measurement_reflns_used 2819
_cell_measurement_temperature 243(2)
_cell_measurement_theta_max 27.48
_cell_measurement_theta_min 1.00
_cell_volume 1175.32(3)
_computing_cell_refinement 'DENZO-SMN (Nonius, 1999)'
_computing_data_collection 'COLLECT (Nonius, 1999)'
_computing_data_reduction 'DENZO-SMN (Nonius, 1999)'
_computing_molecular_graphics 'Mercury (Macrae et al., 2008)'
_computing_publication_material 'SHELX-97 and local procedures'
_computing_structure_refinement 'SHELXL-97 (Sheldrick, 2008)'
_computing_structure_solution 'SHELXS-97 (Sheldrick, 2008)'
_diffrn_ambient_temperature 243(2)
_diffrn_detector_area_resol_mean 18
_diffrn_measured_fraction_theta_full 0.999
_diffrn_measured_fraction_theta_max 0.999
_diffrn_measurement_device_type 'Nonius KappaCCD diffractometer'
_diffrn_measurement_method '\w scans at fixed \c = 55\%'
_diffrn_radiation_monochromator graphite
_diffrn_radiation_source 'fine-focus sealed tube'
_diffrn_radiation_type MoK\a
_diffrn_radiation_wavelength 0.71073
_diffrn_reflns_av_R_equivalents 0.0329
_diffrn_reflns_av_sigmaI/netI 0.0470
_diffrn_reflns_limit_h_max 15
_diffrn_reflns_limit_h_min -15
_diffrn_reflns_limit_k_max 16
_diffrn_reflns_limit_k_min -16
_diffrn_reflns_limit_l_max 10
_diffrn_reflns_limit_l_min -10
_diffrn_reflns_number 5172
_diffrn_reflns_theta_full 27.50
_diffrn_reflns_theta_max 27.50
_diffrn_reflns_theta_min 1.74
_exptl_absorpt_coefficient_mu 0.893
_exptl_absorpt_correction_T_max 0.9160
_exptl_absorpt_correction_T_min 0.8075
_exptl_absorpt_correction_type multi-scan
_exptl_absorpt_process_details 'Scalepack (Otwinowski & Minor, 2006)'
_exptl_crystal_colour 'pale green'
_exptl_crystal_density_diffrn 1.473
_exptl_crystal_density_meas ?
_exptl_crystal_density_method 'not measured'
_exptl_crystal_description parallelepiped
_exptl_crystal_F_000 548
_exptl_crystal_size_max 0.25
_exptl_crystal_size_mid 0.15
_exptl_crystal_size_min 0.10
_refine_diff_density_max 0.371
_refine_diff_density_min -0.295
_refine_ls_extinction_method none
_refine_ls_goodness_of_fit_ref 1.027
_refine_ls_hydrogen_treatment mixed
_refine_ls_matrix_type full
_refine_ls_number_parameters 321
_refine_ls_number_reflns 2828
_refine_ls_number_restraints 151
_refine_ls_restrained_S_all 1.020
_refine_ls_R_factor_all 0.0837
_refine_ls_R_factor_gt 0.0411
_refine_ls_shift/su_max 0.001
_refine_ls_shift/su_mean 0.000
_refine_ls_structure_factor_coef Fsqd
_refine_ls_weighting_details 'calc w=1/[\s^2^(Fo^2^)+(0.0662P)^2^+0.0000P] where P=(Fo^2^+2Fc^2^)/3'
_refine_ls_weighting_scheme calc
_refine_ls_wR_factor_gt 0.1033
_refine_ls_wR_factor_ref 0.1207
_reflns_number_gt 1746
_reflns_number_total 2828
_reflns_threshold_expression >2sigma(I)
_cod_data_source_file hw5021.cif
_cod_data_source_block 243K_I_1
_cod_depositor_comments
;
The following automatic conversions were performed:

'_exptl_crystal_density_meas' value 'not measured' was changed to '?'
- the value is perceived as not measured.

Automatic conversion script
Id: cif_fix_values 3008 2015-01-20 13:52:24Z robertas 
;
_cod_original_sg_symbol_H-M 'P 21/m'
_cod_database_code 2105188
_cod_database_fobs_code 2105188

loop_
_symmetry_equiv_pos_as_xyz
'x, y, z'
'-x, y+1/2, -z'
'-x, -y, -z'
'x, -y-1/2, z'

loop_
_atom_site_type_symbol
_atom_site_label
_atom_site_fract_x
_atom_site_fract_y
_atom_site_fract_z
_atom_site_U_iso_or_equiv
_atom_site_adp_type
_atom_site_calc_flag
_atom_site_refinement_flags
_atom_site_occupancy
_atom_site_symmetry_multiplicity
_atom_site_disorder_assembly
_atom_site_disorder_group
C C1 0.0599(5) 0.1540(4) 0.6283(11) 0.0616(16) Uani d PDU 0.659(3) 1 . 1
H H1A 0.0630 0.1609 0.5098 0.074 Uiso calc PR 0.659(3) 1 . 1
H H1B -0.0200 0.1420 0.6285 0.074 Uiso calc PR 0.659(3) 1 . 1
C C2 0.1314(5) 0.0604(6) 0.7105(10) 0.0781(16) Uani d PDU 0.659(3) 1 . 1
H H2A 0.1329 0.0558 0.8311 0.094 Uiso calc PR 0.659(3) 1 . 1
H H2B 0.1003 -0.0074 0.6544 0.094 Uiso calc PR 0.659(3) 1 . 1
C C3 0.3273(4) 0.0050(5) 0.7832(7) 0.0775(13) Uani d PDU 0.659(3) 1 . 1
H H3A 0.3149 -0.0662 0.7280 0.093 Uiso calc PR 0.659(3) 1 . 1
H H3B 0.3213 -0.0031 0.9001 0.093 Uiso calc PR 0.659(3) 1 . 1
C C4 0.4429(8) 0.0453(8) 0.7858(16) 0.0713(18) Uani d PDU 0.659(3) 1 . 1
H H4A 0.4998 -0.0116 0.8281 0.086 Uiso calc PR 0.659(3) 1 . 1
H H4B 0.4452 0.0647 0.6702 0.086 Uiso calc PR 0.659(3) 1 . 1
C C5 0.5697(6) 0.2056(7) 0.9255(12) 0.061(2) Uani d PDU 0.3297(17) 1 . 1
H H5A 0.598(3) 0.220(4) 1.050(3) 0.073 Uiso d PD 0.50 1 A 1
H H5B 0.624(4) 0.155(4) 0.893(5) 0.073 Uiso d PD 0.50 1 B 1
C C6 0.5465(12) 0.3063(9) 0.8193(14) 0.062(2) Uani d PDU 0.3297(17) 1 . 1
H H6A 0.616(3) 0.340(4) 0.787(6) 0.074 Uiso d PD 0.50 1 C 1
H H6B 0.482(3) 0.328(4) 0.711(5) 0.074 Uiso d PD 0.50 1 D 1
O O1 0.1013(3) 0.2500 0.7189(4) 0.0514(10) Uani d SPDU 0.659(3) 2 . 1
O O2 0.2427(2) 0.0788(3) 0.6930(3) 0.0679(9) Uani d PDU 0.659(3) 1 . 1
O O3 0.4687(3) 0.1374(3) 0.8932(4) 0.0763(10) Uani d PDU 0.659(3) 1 . 1
C C5' 0.039(3) 0.3233(17) 0.635(5) 0.062(2) Uani d PDU 0.1703(17) 1 . 2
C C6' 0.0499(14) 0.2021(17) 0.639(2) 0.0616(16) Uani d PDU 0.1703(17) 1 . 2
C C7' 0.1577(13) 0.0459(9) 0.752(2) 0.0781(16) Uani d PDU 0.341(3) 1 . 2
H H7'1 0.094(6) -0.001(7) 0.689(8) 0.094 Uiso d PD 0.341(3) 1 . 2
H H7'2 0.176(6) 0.030(6) 0.874(4) 0.094 Uiso d PD 0.341(3) 1 . 2
C C8' 0.2681(8) 0.0113(10) 0.7181(14) 0.0775(13) Uani d PDU 0.341(3) 1 . 2
H H8'1 0.2810 -0.0659 0.7438 0.093 Uiso calc PR 0.341(3) 1 . 2
H H8'2 0.2643 0.0225 0.5976 0.093 Uiso calc PR 0.341(3) 1 . 2
C C9' 0.4639(14) 0.0665(18) 0.773(4) 0.0713(18) Uani d PDU 0.341(3) 1 . 2
H H9'1 0.4483 0.0739 0.6490 0.086 Uiso calc PR 0.341(3) 1 . 2
H H9'2 0.5000 -0.0041 0.8056 0.086 Uiso calc PR 0.341(3) 1 . 2
C C10' 0.5426(10) 0.1544(7) 0.8584(13) 0.061(2) Uani d PDU 0.341(3) 1 . 2
H H10A 0.5443 0.1595 0.9791 0.073 Uiso calc PR 0.341(3) 1 . 2
H H10B 0.6205 0.1413 0.8494 0.073 Uiso calc PR 0.341(3) 1 . 2
O O1' 0.4968(8) 0.2500 0.7703(10) 0.056(2) Uani d SPDU 0.341(3) 2 . 2
O O4' 0.1268(9) 0.1548(8) 0.7843(13) 0.0626(19) Uani d PDU 0.1703(17) 1 . 2
O O4'' 0.1494(10) 0.1390(8) 0.6444(13) 0.0626(19) Uani d PDU 0.1703(17) 1 . 2
O O5' 0.3592(5) 0.0725(6) 0.8209(6) 0.0599(16) Uani d PDU 0.341(3) 1 . 2
Ni Ni1 0.30423(4) 0.2661(3) 0.26822(6) 0.0390(7) Uani d PU 0.50 1 . .
O O6 0.3019(2) 0.2500 0.5159(3) 0.0542(6) Uani d SDU 1 2 . .
H H6C 0.296(4) 0.194(4) 0.567(9) 0.081 Uiso d PD 0.50 1 . .
H H6D 0.260(4) 0.296(3) 0.539(9) 0.081 Uiso d PD 0.50 1 . .
O O7 0.2958(3) 0.2746(5) 0.0177(3) 0.062(2) Uani d PDU 0.50 1 . .
H H7C 0.246(3) 0.2500 -0.064(4) 0.092 Uiso d SD 1 2 . .
H H7D 0.326(4) 0.326(4) -0.015(6) 0.092 Uiso d PD 0.50 1 . .
N N1' 0.246(2) 0.0424(16) 0.261(4) 0.062(3) Uani d PDU 0.234(13) 1 . 1
O O8' 0.3390(14) 0.0279(14) 0.359(3) 0.089(4) Uani d PDU 0.234(13) 1 . 1
O O9' 0.207(2) 0.1352(11) 0.2080(15) 0.073(5) Uani d PDU 0.234(13) 1 . 1
O O10' 0.203(10) -0.047(4) 0.264(8) 0.107(6) Uani d PDU 0.234(13) 1 . 1
N N1 0.2170(15) 0.051(2) 0.244(2) 0.062(3) Uani d PDU 0.266(13) 1 . 2
O O8 0.3110(19) 0.1016(15) 0.264(3) 0.076(4) Uani d PDU 0.266(13) 1 . 2
O O9 0.1263(15) 0.0975(16) 0.236(3) 0.103(6) Uani d PDU 0.266(13) 1 . 2
O O10 0.199(9) -0.046(3) 0.230(8) 0.107(6) Uani d PDU 0.266(13) 1 . 2
N N2 0.2025(9) 0.4481(13) 0.256(2) 0.055(2) Uani d PU 0.50 1 . .
O O11 0.3105(8) 0.4328(11) 0.2851(13) 0.0496(18) Uani d PU 0.50 1 . .
O O12 0.1465(10) 0.3585(9) 0.2200(9) 0.0619(16) Uani d PU 0.50 1 . .
O O13 0.1527(7) 0.5291(9) 0.2479(17) 0.097(3) Uani d PU 0.50 1 . .
C C11 0.6913(3) 0.2500 0.5154(6) 0.0843(14) Uani d SDU 1 2 . .
H H11A 0.744(3) 0.2500 0.444(5) 0.126 Uiso d SD 1 2 . .
H H11B 0.699(3) 0.314(2) 0.584(4) 0.126 Uiso d D 1 1 . .
C C12 0.5720(3) 0.2500 0.4174(4) 0.0561(9) Uani d SU 1 2 . .
N N3 0.4786(3) 0.2500 0.3419(3) 0.0550(7) Uani d SU 1 2 . .
C C13 -0.0684(4) 0.2500 -0.0150(6) 0.0937(15) Uani d SDU 1 2 . .
H H13A -0.105(4) 0.2500 -0.138(2) 0.141 Uiso d SD 1 2 . .
H H13B -0.012(3) 0.191(2) 0.012(4) 0.141 Uiso d D 1 1 . .
C C14 -0.1187(4) 0.2500 0.1237(6) 0.0687(10) Uani d SU 1 2 . .
N N4 -0.1612(4) 0.2500 0.2302(6) 0.1109(15) Uani d SU 1 2 . .

loop_
_atom_site_aniso_label
_atom_site_aniso_U_11
_atom_site_aniso_U_22
_atom_site_aniso_U_33
_atom_site_aniso_U_12
_atom_site_aniso_U_13
_atom_site_aniso_U_23
C1 0.038(3) 0.077(3) 0.068(3) -0.012(3) 0.010(2) -0.011(3)
C2 0.073(4) 0.066(3) 0.085(5) -0.022(2) 0.004(3) -0.002(2)
C3 0.083(4) 0.054(3) 0.084(4) 0.011(3) 0.003(3) 0.000(3)
C4 0.088(4) 0.066(4) 0.064(3) 0.026(2) 0.029(3) 0.015(3)
C5 0.045(3) 0.095(6) 0.045(5) 0.021(3) 0.016(3) 0.013(3)
C6 0.067(6) 0.072(5) 0.054(6) 0.001(5) 0.031(5) 0.000(5)
O1 0.048(2) 0.061(3) 0.0414(19) 0.000 0.0064(17) 0.000
O2 0.0669(18) 0.078(2) 0.0590(17) 0.0255(16) 0.0162(14) 0.0074(15)
O3 0.070(2) 0.070(2) 0.093(2) 0.0073(15) 0.0303(17) 0.0248(17)
C5' 0.067(6) 0.072(5) 0.054(6) 0.001(5) 0.031(5) 0.000(5)
C6' 0.038(3) 0.077(3) 0.068(3) -0.012(3) 0.010(2) -0.011(3)
C7' 0.073(4) 0.066(3) 0.085(5) -0.022(2) 0.004(3) -0.002(2)
C8' 0.083(4) 0.054(3) 0.084(4) 0.011(3) 0.003(3) 0.000(3)
C9' 0.088(4) 0.066(4) 0.064(3) 0.026(2) 0.029(3) 0.015(3)
C10' 0.045(3) 0.095(6) 0.045(5) 0.021(3) 0.016(3) 0.013(3)
O1' 0.064(6) 0.044(5) 0.056(5) 0.000 0.008(4) 0.000
O4' 0.067(5) 0.060(4) 0.065(4) -0.006(3) 0.026(3) -0.006(3)
O4'' 0.067(5) 0.060(4) 0.065(4) -0.006(3) 0.026(3) -0.006(3)
O5' 0.071(3) 0.056(4) 0.049(3) -0.001(3) 0.010(3) -0.004(3)
Ni1 0.0463(3) 0.0396(19) 0.0323(2) -0.0044(4) 0.01260(18) 0.0001(3)
O6 0.0607(15) 0.0700(17) 0.0366(12) 0.000 0.0214(11) 0.000
O7 0.0723(19) 0.082(7) 0.0309(13) -0.025(2) 0.0144(12) -0.0060(17)
N1' 0.094(10) 0.040(4) 0.062(6) -0.004(5) 0.038(9) 0.001(4)
O8' 0.091(7) 0.064(8) 0.109(12) 0.011(6) 0.021(7) 0.009(7)
O9' 0.089(11) 0.050(4) 0.062(5) -0.020(6) -0.008(6) 0.013(4)
O10' 0.121(8) 0.043(4) 0.165(18) -0.024(5) 0.054(17) -0.011(7)
N1 0.094(10) 0.040(4) 0.062(6) -0.004(5) 0.038(9) 0.001(4)
O8 0.092(9) 0.041(5) 0.111(10) -0.010(5) 0.059(8) -0.001(5)
O9 0.073(8) 0.066(9) 0.157(13) -0.003(6) 0.010(7) -0.022(8)
O10 0.121(8) 0.043(4) 0.165(18) -0.024(5) 0.054(17) -0.011(7)
N2 0.043(3) 0.073(5) 0.056(5) 0.010(3) 0.024(3) 0.010(4)
O11 0.041(3) 0.049(4) 0.061(4) 0.006(3) 0.016(3) 0.002(4)
O12 0.046(3) 0.074(5) 0.060(3) -0.003(3) 0.006(2) 0.006(3)
O13 0.088(5) 0.074(5) 0.129(5) 0.034(4) 0.031(5) -0.006(4)
C11 0.053(2) 0.136(5) 0.064(3) 0.000 0.0149(19) 0.000
C12 0.060(2) 0.071(2) 0.0425(19) 0.000 0.0223(16) 0.000
N3 0.0548(16) 0.073(2) 0.0417(15) 0.000 0.0198(13) 0.000
C13 0.076(3) 0.136(5) 0.066(3) 0.000 0.013(2) 0.000
C14 0.065(2) 0.064(3) 0.078(3) 0.000 0.022(2) 0.000
N4 0.117(3) 0.103(3) 0.136(4) 0.000 0.076(3) 0.000

loop_
_atom_type_symbol
_atom_type_description
_atom_type_scat_dispersion_real
_atom_type_scat_dispersion_imag
_atom_type_scat_source
C C 0.0033 0.0016 'International Tables Vol C Tables 4.2.6.8 and 6.1.1.4'
H H 0.0000 0.0000 'International Tables Vol C Tables 4.2.6.8 and 6.1.1.4'
O O 0.0106 0.0060 'International Tables Vol C Tables 4.2.6.8 and 6.1.1.4'
N N 0.0061 0.0033 'International Tables Vol C Tables 4.2.6.8 and 6.1.1.4'
Ni Ni 0.3393 1.1124 'International Tables Vol C Tables 4.2.6.8 and 6.1.1.4'

loop_
_geom_angle_atom_site_label_1
_geom_angle_atom_site_label_2
_geom_angle_atom_site_label_3
_geom_angle_site_symmetry_1
_geom_angle_site_symmetry_3
_geom_angle
_geom_angle_publ_flag
O1 C1 C2 . . 109.4(6) no
O1 C1 H1A . . 109.8 no
C2 C1 H1A . . 109.8 no
O1 C1 H1B . . 109.8 no
C2 C1 H1B . . 109.8 no
H1A C1 H1B . . 108.2 no
O2 C2 C1 . . 106.7(5) no
O2 C2 H2A . . 110.4 no
C1 C2 H2A . . 110.4 no
O2 C2 H2B . . 110.4 no
C1 C2 H2B . . 110.4 no
H2A C2 H2B . . 108.6 no
O2 C2 H7'1 . . 125(6) no
C1 C2 H7'1 . . 112(6) no
H2A C2 H7'1 . . 91.2 no
H2B C2 H7'1 . . 18.9 no
O2 C2 H7'2 . . 90(3) no
C1 C2 H7'2 . . 134(4) no
H2A C2 H7'2 . . 25.8 no
H2B C2 H7'2 . . 103.1 no
H7'1 C2 H7'2 . . 91(3) no
O2 C3 C4 . . 109.9(7) no
O2 C3 H3A . . 109.7 no
C4 C3 H3A . . 109.7 no
O2 C3 H3B . . 109.7 no
C4 C3 H3B . . 109.7 no
H3A C3 H3B . . 108.2 no
O3 C4 C3 . . 109.3(5) no
O3 C4 H4A . . 109.8 no
C3 C4 H4A . . 109.8 no
O3 C4 H4B . . 109.8 no
C3 C4 H4B . . 109.8 no
H4A C4 H4B . . 108.3 no
C6 C5 C5 4_565 4_565 100.0(12) no
C6 C5 O3 4_565 . 71.4(10) no
C5 C5 O3 4_565 . 125.5(4) no
C6 C5 C6 4_565 . 66.1(14) no
C5 C5 C6 4_565 . 33.9(5) no
O3 C5 C6 . . 111.0(8) no
C6 C5 H5A 4_565 . 179(3) no
C5 C5 H5A 4_565 . 80(3) no
O3 C5 H5A . . 109(3) no
C6 C5 H5A . . 113(3) no
C6 C5 H5B 4_565 . 71(3) no
C5 C5 H5B 4_565 . 129(3) no
O3 C5 H5B . . 100(3) no
C6 C5 H5B . . 114(3) no
H5A C5 H5B . . 109(2) no
C5 C6 C6 4_565 4_565 80.0(12) no
C5 C6 O3 4_565 4_565 74.4(9) no
C6 C6 O3 4_565 4_565 119.1(5) no
C5 C6 C5 4_565 . 46.1(11) no
C6 C6 C5 4_565 . 33.9(5) no
O3 C6 C5 4_565 . 101.7(7) no
C5 C6 H6A 4_565 . 105(3) no
C6 C6 H6A 4_565 . 113(3) no
O3 C6 H6A 4_565 . 126(3) no
C5 C6 H6A . . 116(3) no
C5 C6 H6B 4_565 . 151(3) no
C6 C6 H6B 4_565 . 105(3) no
O3 C6 H6B 4_565 . 79(3) no
C5 C6 H6B . . 133(3) no
H6A C6 H6B . . 99(2) no
C1 O1 C1 4_565 . 113.7(7) no
C2 O2 C3 . . 114.9(4) no
C4 O3 C6 . 4_565 101.0(5) no
C4 O3 C5 . . 127.9(5) no
C6 O3 C5 4_565 . 34.3(4) no
C6' C5' O4'' 4_565 4_565 88(7) no
C6' C5' O4' 4_565 4_565 85(8) no
O4'' C5' O4' 4_565 4_565 53.1(14) no
C6' C5' C6' 4_565 . 17(5) no
O4'' C5' C6' 4_565 . 105(2) no
O4' C5' C6' 4_565 . 97(2) no
C6' C5' C5' 4_565 4_565 22(6) no
O4'' C5' C5' 4_565 4_565 109.4(11) no
O4' C5' C5' 4_565 4_565 101.0(10) no
C6' C5' C5' . 4_565 4.8(17) no
C5' C6' C6' 4_565 4_565 158(6) no
C5' C6' O4' 4_565 . 82(7) no
C6' C6' O4' 4_565 . 114.2(10) no
C5' C6' O4'' 4_565 . 78(6) no
C6' C6' O4'' 4_565 . 123.1(11) no
O4' C6' O4'' . . 52.4(7) no
C5' C6' C5' 4_565 . 153(8) no
C6' C6' C5' 4_565 . 4.8(16) no
O4' C6' C5' . . 118(3) no
O4'' C6' C5' . . 128(2) no
O4'' C7' O4' . . 51.9(7) no
O4'' C7' C8' . . 92.2(10) no
O4' C7' C8' . . 126.1(12) no
O4'' C7' H7'1 . . 103(5) no
O4' C7' H7'1 . . 116(6) no
C8' C7' H7'1 . . 111(6) no
O4'' C7' H7'2 . . 138(5) no
O4' C7' H7'2 . . 90(5) no
C8' C7' H7'2 . . 99(5) no
H7'1 C7' H7'2 . . 110(3) no
O5' C8' C7' . . 109.5(11) no
O5' C8' H8'1 . . 109.8 no
C7' C8' H8'1 . . 109.8 no
O5' C8' H8'2 . . 109.8 no
C7' C8' H8'2 . . 109.8 no
H8'1 C8' H8'2 . . 108.2 no
O5' C9' C10' . . 109.8(11) no
O5' C9' H9'1 . . 109.7 no
C10' C9' H9'1 . . 109.7 no
O5' C9' H9'2 . . 109.7 no
C10' C9' H9'2 . . 109.7 no
H9'1 C9' H9'2 . . 108.2 no
O1' C10' C9' . . 104.8(14) no
O1' C10' H5B . . 112(3) no
C9' C10' H5B . . 129(3) no
O1' C10' H10A . . 110.8 no
C9' C10' H10A . . 110.8 no
H5B C10' H10A . . 87.7 no
O1' C10' H10B . . 110.8 no
C9' C10' H10B . . 110.8 no
H5B C10' H10B . . 23.0 no
H10A C10' H10B . . 108.9 no
C10' O1' C10' . 4_565 113.0(11) no
C10' O1' H6B . . 167(2) no
C10' O1' H6B 4_565 . 58(2) no
O4'' O4' C5' . 4_565 62.9(16) no
O4'' O4' C6' . . 64.0(7) no
C5' O4' C6' 4_565 . 13.7(18) no
O4'' O4' C7' . . 63.7(6) no
C5' O4' C7' 4_565 . 101.1(14) no
C6' O4' C7' . . 112.0(11) no
O4' O4'' C5' . 4_565 64.0(19) no
O4' O4'' C6' . . 63.6(6) no
C5' O4'' C6' 4_565 . 13.7(19) no
O4' O4'' C7' . . 64.4(6) no
C5' O4'' C7' 4_565 . 102.2(14) no
C6' O4'' C7' . . 112.2(11) no
C8' O5' C9' . . 114.9(9) no
Ni1 Ni1 O8 4_565 4_565 176.6(8) no
Ni1 Ni1 O9' 4_565 4_565 136.7(8) no
O8 Ni1 O9' 4_565 4_565 45.8(10) no
Ni1 Ni1 O9' 4_565 . 35.4(7) no
O8 Ni1 O9' 4_565 . 147.0(12) no
O9' Ni1 O9' 4_565 . 101.3(15) no
Ni1 Ni1 O7 4_565 . 93.0(2) no
O8 Ni1 O7 4_565 . 85.1(9) no
O9' Ni1 O7 4_565 . 79.9(6) no
O9' Ni1 O7 . . 85.7(5) no
Ni1 Ni1 O8 4_565 . 2.8(6) no
O8 Ni1 O8 4_565 . 173.8(14) no
O9' Ni1 O8 4_565 . 138.6(11) no
O9' Ni1 O8 . . 37.4(8) no
O7 Ni1 O8 . . 91.5(7) no
Ni1 Ni1 O6 4_565 . 84.38(9) no
O8 Ni1 O6 4_565 . 97.7(9) no
O9' Ni1 O6 4_565 . 99.6(6) no
O9' Ni1 O6 . . 90.1(5) no
O7 Ni1 O6 . . 175.56(19) no
O8 Ni1 O6 . . 86.0(7) no
Ni1 Ni1 N3 4_565 . 84.41(9) no
O8 Ni1 N3 4_565 . 92.8(8) no
O9' Ni1 N3 4_565 . 138.4(9) no
O9' Ni1 N3 . . 119.4(8) no
O7 Ni1 N3 . . 94.07(12) no
O8 Ni1 N3 . . 82.2(6) no
O6 Ni1 N3 . . 89.23(10) no
Ni1 Ni1 O11 4_565 . 176.1(3) no
O8 Ni1 O11 4_565 . 5.3(10) no
O9' Ni1 O11 4_565 . 45.9(8) no
O9' Ni1 O11 . . 147.0(8) no
O7 Ni1 O11 . . 90.4(3) no
O8 Ni1 O11 . . 175.4(5) no
O6 Ni1 O11 . . 92.4(3) no
N3 Ni1 O11 . . 93.5(3) no
Ni1 Ni1 O7 4_565 4_565 75.98(19) no
O8 Ni1 O7 4_565 4_565 102.1(8) no
O9' Ni1 O7 4_565 4_565 92.4(5) no
O9' Ni1 O7 . 4_565 71.9(6) no
O7 Ni1 O7 . 4_565 17.0(3) no
O8 Ni1 O7 . 4_565 74.5(7) no
O6 Ni1 O7 . 4_565 160.0(2) no
N3 Ni1 O7 . 4_565 92.32(13) no
O11 Ni1 O7 . 4_565 107.4(4) no
Ni1 Ni1 O12 4_565 . 121.7(2) no
O8 Ni1 O12 4_565 . 61.2(8) no
O9' Ni1 O12 4_565 . 17.8(10) no
O9' Ni1 O12 . . 87.0(8) no
O7 Ni1 O12 . . 89.2(2) no
O8 Ni1 O12 . . 124.0(6) no
O6 Ni1 O12 . . 89.2(2) no
N3 Ni1 O12 . . 153.5(3) no
O11 Ni1 O12 . . 60.2(3) no
O7 Ni1 O12 4_565 . 98.1(2) no
Ni1 Ni1 O12 4_565 4_565 50.19(18) no
O8 Ni1 O12 4_565 4_565 132.7(8) no
O9' Ni1 O12 4_565 4_565 87.2(9) no
O9' Ni1 O12 . 4_565 17.0(9) no
O7 Ni1 O12 . 4_565 92.6(2) no
O8 Ni1 O12 . 4_565 52.5(6) no
O6 Ni1 O12 . 4_565 83.0(2) no
N3 Ni1 O12 . 4_565 134.4(2) no
O11 Ni1 O12 . 4_565 131.6(3) no
O7 Ni1 O12 4_565 4_565 81.7(2) no
O12 Ni1 O12 . 4_565 71.5(4) no
Ni1 O6 Ni1 4_565 . 11.24(18) no
Ni1 O6 H6C 4_565 . 117(6) no
Ni1 O6 H6C . . 128(6) no
Ni1 O6 H6D 4_565 . 118(5) no
Ni1 O6 H6D . . 110(5) no
H6C O6 H6D . . 108(3) no
O7 O7 Ni1 4_565 . 87.0(2) no
O7 O7 Ni1 4_565 4_565 75.98(19) no
Ni1 O7 Ni1 . 4_565 11.05(18) no
O7 O7 H7C 4_565 . 68.3(7) no
Ni1 O7 H7C . . 129(3) no
Ni1 O7 H7C 4_565 . 122(3) no
O7 O7 H7D 4_565 . 141(5) no
Ni1 O7 H7D . . 118(3) no
Ni1 O7 H7D 4_565 . 127(3) no
H7C O7 H7D . . 109(3) no
N2 N1' O11 4_565 4_565 144(4) no
N2 N1' O8' 4_565 . 144(6) no
O11 N1' O8' 4_565 . 39.3(11) no
N2 N1' O10' 4_565 . 77(6) no
O11 N1' O10' 4_565 . 136(6) no
O8' N1' O10' . . 100(6) no
N2 N1' O9' 4_565 . 60(2) no
O11 N1' O9' 4_565 . 89(2) no
O8' N1' O9' . . 124(2) no
O10' N1' O9' . . 134(6) no
N2 N1' O13 4_565 4_565 51(2) no
O11 N1' O13 4_565 4_565 161.5(17) no
O8' N1' O13 . 4_565 122.8(16) no
O10' N1' O13 . 4_565 26(6) no
O9' N1' O13 . 4_565 108.8(15) no
N2 N1' O12 4_565 4_565 35(2) no
O11 N1' O12 4_565 4_565 111.4(19) no
O8' N1' O12 . 4_565 137(2) no
O10' N1' O12 . 4_565 112(6) no
O9' N1' O12 . 4_565 25.6(8) no
O13 N1' O12 4_565 4_565 85.6(11) no
O11 O8' N1' 4_565 . 41.7(17) no
O11 O8' N2 4_565 4_565 47.6(14) no
N1' O8' N2 . 4_565 11(2) no
O12 O9' N2 4_565 4_565 84.7(14) no
O12 O9' N1' 4_565 . 109.1(19) no
N2 O9' N1' 4_565 . 24.6(16) no
O12 O9' O11 4_565 4_565 136.1(14) no
N2 O9' O11 4_565 4_565 56.4(9) no
N1' O9' O11 . 4_565 32.9(12) no
O12 O9' Ni1 4_565 4_565 121(2) no
N2 O9' Ni1 4_565 4_565 132.0(15) no
N1' O9' Ni1 . 4_565 113.0(15) no
O11 O9' Ni1 4_565 4_565 80.9(14) no
O12 O9' Ni1 4_565 . 114(2) no
N2 O9' Ni1 4_565 . 138.8(13) no
N1' O9' Ni1 . . 120.7(15) no
O11 O9' Ni1 4_565 . 88.8(13) no
Ni1 O9' Ni1 4_565 . 7.93(17) no
O13 O10' N2 4_565 4_565 70(7) no
O13 O10' N1' 4_565 . 94(8) no
N2 O10' N1' 4_565 . 25.1(16) no
N2 N1 O11 4_565 4_565 136(7) no
N2 N1 O10 4_565 . 86(10) no
O11 N1 O10 4_565 . 110(5) no
N2 N1 O9 4_565 . 37(9) no
O11 N1 O9 4_565 . 140(2) no
O10 N1 O9 . . 108(6) no
N2 N1 O13 4_565 4_565 57(9) no
O11 N1 O13 4_565 4_565 136(3) no
O10 N1 O13 . 4_565 30(4) no
O9 N1 O13 . 4_565 79.5(16) no
N2 N1 O8 4_565 . 135(8) no
O11 N1 O8 4_565 . 20.9(9) no
O10 N1 O8 . . 129(5) no
O9 N1 O8 . . 123(3) no
O13 N1 O8 4_565 . 157(3) no
N2 N1 O12 4_565 4_565 60(10) no
O11 N1 O12 4_565 4_565 116(2) no
O10 N1 O12 . 4_565 134(6) no
O9 N1 O12 . 4_565 26.8(9) no
O13 N1 O12 4_565 4_565 105.8(15) no
O8 N1 O12 . 4_565 97(2) no
O11 O8 N1 4_565 . 59(3) no
O11 O8 N2 4_565 4_565 61(3) no
N1 O8 N2 . 4_565 6.3(10) no
O11 O8 Ni1 4_565 4_565 155(5) no
N1 O8 Ni1 . 4_565 116(2) no
N2 O8 Ni1 4_565 4_565 112.1(14) no
O11 O8 Ni1 4_565 . 156(5) no
N1 O8 Ni1 . . 117(2) no
N2 O8 Ni1 4_565 . 112.7(13) no
Ni1 O8 Ni1 4_565 . 0.67(15) no
O12 O9 N2 4_565 4_565 97(2) no
O12 O9 N1 4_565 . 91(3) no
N2 O9 N1 4_565 . 7.3(19) no
O12 O9 O13 4_565 4_565 141(3) no
N2 O9 O13 4_565 4_565 46.7(12) no
N1 O9 O13 . 4_565 51.4(14) no
O13 O10 N1 4_565 . 79(4) no
O13 O10 N2 4_565 4_565 69(4) no
N1 O10 N2 . 4_565 10.4(12) no
N1 N2 N1' 4_565 4_565 30(8) no
N1 N2 O9 4_565 4_565 136(10) no
N1' N2 O9 4_565 4_565 160(3) no
N1 N2 O9' 4_565 4_565 76(10) no
N1' N2 O9' 4_565 4_565 95(3) no
O9 N2 O9' 4_565 4_565 64.9(14) no
N1 N2 O13 4_565 . 113(10) no
N1' N2 O13 4_565 . 108(3) no
O9 N2 O13 4_565 . 91.7(15) no
O9' N2 O13 4_565 . 148.6(15) no
N1 N2 O10' 4_565 4_565 89(9) no
N1' N2 O10' 4_565 4_565 78(5) no
O9 N2 O10' 4_565 4_565 122(6) no
O9' N2 O10' 4_565 4_565 161.1(19) no
O13 N2 O10' . 4_565 30(6) no
N1 N2 O10 4_565 4_565 83(10) no
N1' N2 O10 4_565 4_565 78(6) no
O9 N2 O10 4_565 4_565 121(5) no
O9' N2 O10 4_565 4_565 149(3) no
O13 N2 O10 . 4_565 31(4) no
O10' N2 O10 4_565 4_565 12(5) no
N1 N2 O11 4_565 . 37(6) no
N1' N2 O11 4_565 . 22(3) no
O9 N2 O11 4_565 . 139.3(17) no
O9' N2 O11 4_565 . 77.4(14) no
O13 N2 O11 . . 128.9(14) no
O10' N2 O11 4_565 . 99(5) no
O10 N2 O11 4_565 . 100(5) no
N1 N2 O12 4_565 . 111(10) no
N1' N2 O12 4_565 . 131(3) no
O9 N2 O12 4_565 . 28.7(9) no
O9' N2 O12 4_565 . 36.5(12) no
O13 N2 O12 . . 119.4(11) no
O10' N2 O12 4_565 . 150(6) no
O10 N2 O12 4_565 . 144(5) no
O11 N2 O12 . . 111.4(13) no
N1 N2 O8 4_565 4_565 38(7) no
N1' N2 O8 4_565 4_565 38(2) no
O9 N2 O8 4_565 4_565 122.1(16) no
O9' N2 O8 4_565 4_565 59.1(12) no
O13 N2 O8 . 4_565 145.7(14) no
O10' N2 O8 4_565 4_565 116(5) no
O10 N2 O8 4_565 4_565 115(5) no
O11 N2 O8 . 4_565 18.3(9) no
O12 N2 O8 . 4_565 93.6(11) no
N1 N2 O8' 4_565 4_565 54(7) no
N1' N2 O8' 4_565 4_565 25(4) no
O9 N2 O8' 4_565 4_565 151.7(16) no
O9' N2 O8' 4_565 4_565 101.8(14) no
O13 N2 O8' . 4_565 107.9(13) no
O10' N2 O8' 4_565 4_565 79(5) no
O10 N2 O8' 4_565 4_565 84(6) no
O11 N2 O8' . 4_565 26.6(6) no
O12 N2 O8' . 4_565 131.1(12) no
O8 N2 O8' 4_565 4_565 44.0(10) no
O8 O11 O8' 4_565 4_565 145(4) no
O8 O11 N1' 4_565 4_565 111(4) no
O8' O11 N1' 4_565 4_565 99.0(16) no
O8 O11 N1 4_565 4_565 100(3) no
O8' O11 N1 4_565 4_565 109(2) no
N1' O11 N1 4_565 4_565 12(2) no
O8 O11 N2 4_565 . 101(4) no
O8' O11 N2 4_565 . 105.8(18) no
N1' O11 N2 4_565 . 14.3(19) no
N1 O11 N2 4_565 . 6.9(11) no
O8 O11 O9' 4_565 4_565 54(4) no
O8' O11 O9' 4_565 4_565 145.4(17) no
N1' O11 O9' 4_565 4_565 57.8(13) no
N1 O11 O9' 4_565 4_565 45.8(14) no
N2 O11 O9' . 4_565 46.1(9) no
O8 O11 Ni1 4_565 . 19(4) no
O8' O11 Ni1 4_565 . 132.5(14) no
N1' O11 Ni1 4_565 . 110.0(14) no
N1 O11 Ni1 4_565 . 98.1(14) no
N2 O11 Ni1 . . 96.7(12) no
O9' O11 Ni1 4_565 . 53.2(8) no
O9 O12 O9' 4_565 4_565 112(3) no
O9 O12 N2 4_565 . 54.4(19) no
O9' O12 N2 4_565 . 58.8(12) no
O9 O12 N1 4_565 4_565 62(2) no
O9' O12 N1 4_565 4_565 50.6(15) no
N2 O12 N1 . 4_565 8.6(14) no
O9 O12 N1' 4_565 4_565 68(2) no
O9' O12 N1' 4_565 4_565 45.3(14) no
N2 O12 N1' . 4_565 13.7(10) no
N1 O12 N1' 4_565 4_565 7.2(15) no
O9 O12 Ni1 4_565 . 143(2) no
O9' O12 Ni1 4_565 . 41.6(15) no
N2 O12 Ni1 . . 91.4(8) no
N1 O12 Ni1 4_565 . 85.2(12) no
N1' O12 Ni1 4_565 . 78.3(8) no
O9 O12 Ni1 4_565 4_565 150(2) no
O9' O12 Ni1 4_565 4_565 48.8(15) no
N2 O12 Ni1 . 4_565 99.5(9) no
N1 O12 Ni1 4_565 4_565 93.4(12) no
N1' O12 Ni1 4_565 4_565 86.4(9) no
Ni1 O12 Ni1 . 4_565 8.11(14) no
O10' O13 O10 4_565 4_565 24(10) no
O10' O13 N2 4_565 . 80(2) no
O10 O13 N2 4_565 . 80(3) no
O10' O13 N1 4_565 4_565 73(3) no
O10 O13 N1 4_565 4_565 71(3) no
N2 O13 N1 . 4_565 9.3(10) no
O10' O13 N1' 4_565 4_565 59(3) no
O10 O13 N1' 4_565 4_565 60(3) no
N2 O13 N1' . 4_565 20.9(12) no
N1 O13 N1' 4_565 4_565 13.9(13) no
O10' O13 O9 4_565 4_565 122(3) no
O10 O13 O9 4_565 4_565 119(3) no
N2 O13 O9 . 4_565 41.5(10) no
N1 O13 O9 4_565 4_565 49.2(9) no
N1' O13 O9 4_565 4_565 62.4(9) no
C12 C11 H11A . . 113(3) no
C12 C11 H11B . . 104(2) no
H11A C11 H11B . . 111.8(18) no
N3 C12 C11 . . 179.5(4) no
C12 N3 Ni1 . 4_565 164.0(2) no
C12 N3 Ni1 . . 164.0(2) no
Ni1 N3 Ni1 4_565 . 11.18(18) no
C14 C13 H13A . . 130(3) no
C14 C13 H13B . . 104(2) no
H13A C13 H13B . . 109.0(18) no
N4 C14 C13 . . 178.2(5) no

loop_
_geom_bond_atom_site_label_1
_geom_bond_atom_site_label_2
_geom_bond_site_symmetry_2
_geom_bond_distance
_geom_bond_publ_flag
C1 O1 . 1.416(6) no
C1 C2 . 1.491(7) no
C1 H1A . 0.9800 no
C1 H1B . 0.9800 no
C2 O2 . 1.413(6) no
C2 H2A . 0.9800 no
C2 H2B . 0.9800 no
C2 H7'1 . 0.87(5) no
C2 H7'2 . 1.35(3) no
C3 O2 . 1.421(5) no
C3 C4 . 1.481(6) no
C3 H3A . 0.9800 no
C3 H3B . 0.9800 no
C4 O3 . 1.418(7) no
C4 H4A . 0.9800 no
C4 H4B . 0.9800 no
C5 C6 4_565 0.849(11) no
C5 C5 4_565 1.096(18) no
C5 O3 . 1.451(8) no
C5 C6 . 1.498(8) no
C5 H5A . 0.996(18) no
C5 H5B . 0.990(19) no
C6 C5 4_565 0.849(11) no
C6 C6 4_565 1.39(2) no
C6 O3 4_565 1.428(11) no
C6 H6A . 1.031(19) no
C6 H6B . 1.040(19) no
O1 C1 4_565 1.416(6) no
O3 C6 4_565 1.428(11) no
C5' C6' 4_565 0.34(5) no
C5' O4'' 4_565 1.40(3) no
C5' O4' 4_565 1.41(4) no
C5' C6' . 1.502(10) no
C5' C5' 4_565 1.81(4) no
C6' C5' 4_565 0.34(5) no
C6' C6' 4_565 1.18(4) no
C6' O4' . 1.422(10) no
C6' O4'' . 1.427(10) no
C7' O4'' . 1.431(9) no
C7' O4' . 1.440(10) no
C7' C8' . 1.498(9) no
C7' H7'1 . 0.99(2) no
C7' H7'2 . 0.98(2) no
C8' O5' . 1.414(8) no
C8' H8'1 . 0.9800 no
C8' H8'2 . 0.9800 no
C9' O5' . 1.426(9) no
C9' C10' . 1.490(10) no
C9' H9'1 . 0.9800 no
C9' H9'2 . 0.9800 no
C10' O1' . 1.416(8) no
C10' H5B . 0.95(4) no
C10' H10A . 0.9800 no
C10' H10B . 0.9800 no
O1' C10' 4_565 1.416(8) no
O1' H6B . 1.07(5) no
O4' O4'' . 1.257(14) no
O4' C5' 4_565 1.41(4) no
O4'' C5' 4_565 1.40(3) no
Ni1 Ni1 4_565 0.399(7) no
Ni1 O8 4_565 1.635(19) no
Ni1 O9' 4_565 1.673(14) no
Ni1 O9' . 1.982(13) no
Ni1 O7 . 2.019(3) no
Ni1 O8 . 2.034(18) no
Ni1 O6 . 2.036(2) no
Ni1 N3 . 2.047(3) no
Ni1 O11 . 2.063(14) no
Ni1 O7 4_565 2.078(3) no
Ni1 O12 . 2.170(15) no
Ni1 O12 4_565 2.404(16) no
O6 Ni1 4_565 2.036(2) no
O6 H6C . 0.819(19) no
O6 H6D . 0.822(19) no
O7 O7 4_565 0.608(12) no
O7 Ni1 4_565 2.079(3) no
O7 H7C . 0.823(18) no
O7 H7D . 0.809(19) no
N1' N2 4_565 0.53(3) no
N1' O11 4_565 0.81(2) no
N1' O8' . 1.210(10) no
N1' O10' . 1.223(10) no
N1' O9' . 1.269(10) no
N1' O13 4_565 1.42(3) no
N1' O12 4_565 1.69(2) no
O8' O11 4_565 0.777(16) no
O8' N2 4_565 1.67(2) no
O9' O12 4_565 0.77(2) no
O9' N2 4_565 1.109(19) no
O9' O11 4_565 1.50(2) no
O9' Ni1 4_565 1.673(14) no
O10' O13 4_565 0.63(13) no
O10' N2 4_565 1.22(5) no
N1 N2 4_565 0.22(2) no
N1 O11 4_565 1.11(2) no
N1 O10 . 1.223(10) no
N1 O9 . 1.226(10) no
N1 O13 4_565 1.27(3) no
N1 O8 . 1.271(10) no
N1 O12 4_565 1.39(3) no
O8 O11 4_565 0.460(16) no
O8 N2 4_565 1.44(3) no
O8 Ni1 4_565 1.635(19) no
O9 O12 4_565 0.625(14) no
O9 N2 4_565 1.06(2) no
O9 O13 4_565 1.59(2) no
O10 O13 4_565 0.65(9) no
O10 N2 4_565 1.23(4) no
N2 N1 4_565 0.22(2) no
N2 N1' 4_565 0.53(3) no
N2 O9 4_565 1.06(2) no
N2 O9' 4_565 1.109(19) no
N2 O13 . 1.161(16) no
N2 O10' 4_565 1.22(5) no
N2 O10 4_565 1.23(4) no
N2 O11 . 1.281(10) no
N2 O12 . 1.290(14) no
N2 O8 4_565 1.44(3) no
N2 O8' 4_565 1.67(2) no
O11 O8 4_565 0.460(16) no
O11 O8' 4_565 0.777(16) no
O11 N1' 4_565 0.81(2) no
O11 N1 4_565 1.11(2) no
O11 O9' 4_565 1.50(2) no
O12 O9 4_565 0.625(14) no
O12 O9' 4_565 0.77(2) no
O12 N1 4_565 1.39(3) no
O12 N1' 4_565 1.69(2) no
O12 Ni1 4_565 2.404(16) no
O13 O10' 4_565 0.63(13) no
O13 O10 4_565 0.65(9) no
O13 N1 4_565 1.27(3) no
O13 N1' 4_565 1.42(3) no
O13 O9 4_565 1.59(2) no
C11 C12 . 1.453(6) no
C11 H11A . 0.970(14) no
C11 H11B . 0.962(13) no
C12 N3 . 1.135(4) no
N3 Ni1 4_565 2.047(3) no
C13 C14 . 1.421(6) no
C13 H13A . 0.982(14) no
C13 H13B . 0.982(13) no
C14 N4 . 1.121(5) no

loop_
_geom_hbond_atom_site_label_D
_geom_hbond_atom_site_label_H
_geom_hbond_atom_site_label_A
_geom_hbond_site_symmetry_A
_geom_hbond_distance_DH
_geom_hbond_distance_HA
_geom_hbond_distance_DA
_geom_hbond_angle_DHA
O6 H6C O2 . 0.819(19) 1.96(3) 2.760(4) 165(6)
O6 H6D O4'' 4_565 0.822(19) 1.94(3) 2.726(11) 159(6)
O7 H7C O1 1_554 0.823(18) 2.14(2) 2.916(5) 158.0(10)
O7 H7D O3 4_564 0.809(19) 2.11(4) 2.782(5) 141(6)
O7 H7C O4' 1_554 0.823(18) 2.014(19) 2.813(11) 164(2)

loop_
_geom_torsion_atom_site_label_1
_geom_torsion_atom_site_label_2
_geom_torsion_atom_site_label_3
_geom_torsion_atom_site_label_4
_geom_torsion_site_symmetry_1
_geom_torsion_site_symmetry_4
_geom_torsion
_geom_torsion_publ_flag
O1 C1 C2 O2 . . -64.2(8) no
O2 C3 C4 O3 . . 70.4(10) no
C6 C5 C6 C5 4_565 4_565 179.997(5) no
O3 C5 C6 C5 . 4_565 122.9(8) no
C5 C5 C6 C6 4_565 4_565 180.003(6) no
O3 C5 C6 C6 . 4_565 -57.0(8) no
C6 C5 C6 O3 4_565 4_565 125.6(7) no
C5 C5 C6 O3 4_565 4_565 -54.4(7) no
O3 C5 C6 O3 . 4_565 68.5(9) no
C2 C1 O1 C1 . 4_565 164.4(3) no
C1 C2 O2 C3 . . 172.2(5) no
C4 C3 O2 C2 . . -168.0(6) no
C3 C4 O3 C6 . 4_565 -152.6(10) no
C3 C4 O3 C5 . . -176.5(6) no
C6 C5 O3 C4 4_565 . 44.8(16) no
C5 C5 O3 C4 4_565 . 133.9(8) no
C6 C5 O3 C4 . . 98.8(10) no
C5 C5 O3 C6 4_565 4_565 89.2(12) no
C6 C5 O3 C6 . 4_565 54.1(13) no
C6' C5' C6' C5' 4_565 4_565 180.00(5) no
O4'' C5' C6' C5' 4_565 4_565 -17E1(2) no
O4' C5' C6' C5' 4_565 4_565 14E1(2) no
O4'' C5' C6' C6' 4_565 4_565 1E1(2) no
O4' C5' C6' C6' 4_565 4_565 -4E1(2) no
C5' C5' C6' C6' 4_565 4_565 180.00(5) no
C6' C5' C6' O4' 4_565 . 5E1(2) no
O4'' C5' C6' O4' 4_565 . 60(3) no
O4' C5' C6' O4' 4_565 . 6(3) no
C5' C5' C6' O4' 4_565 . -13E1(2) no
C6' C5' C6' O4'' 4_565 . -1E1(2) no
O4'' C5' C6' O4'' 4_565 . -2(4) no
O4' C5' C6' O4'' 4_565 . -56(3) no
C5' C5' C6' O4'' 4_565 . 17E1(2) no
O4'' C7' C8' O5' . . 80.0(13) no
O4' C7' C8' O5' . . 37(2) no
O5' C9' C10' O1' . . -74(2) no
C9' C10' O1' C10' . 4_565 165.2(7) no
C5' C6' O4' O4'' 4_565 . 82(7) no
C6' C6' O4' O4'' 4_565 . -114.2(9) no
C5' C6' O4' O4'' . . -118(3) no
C6' C6' O4' C5' 4_565 4_565 164(8) no
O4'' C6' O4' C5' . 4_565 -82(7) no
C5' C6' O4' C5' . 4_565 160(9) no
C5' C6' O4' C7' 4_565 . 39(7) no
C6' C6' O4' C7' 4_565 . -157.4(7) no
O4'' C6' O4' C7' . . -43.2(11) no
C5' C6' O4' C7' . . -161(2) no
C8' C7' O4' O4'' . . 59.2(15) no
O4'' C7' O4' C5' . 4_565 52.0(16) no
C8' C7' O4' C5' . 4_565 111(2) no
O4'' C7' O4' C6' . . 43.4(11) no
C8' C7' O4' C6' . . 102.6(19) no
C6' O4' O4'' C5' . 4_565 -15(2) no
C7' O4' O4'' C5' . 4_565 119.6(14) no
C5' O4' O4'' C6' 4_565 . 15(2) no
C7' O4' O4'' C6' . . 134.9(14) no
C5' O4' O4'' C7' 4_565 . -119.6(14) no
C6' O4' O4'' C7' . . -134.9(14) no
C5' C6' O4'' O4' 4_565 . -88(8) no
C6' C6' O4'' O4' 4_565 . 96.7(10) no
C5' C6' O4'' O4' . . 98(3) no
C6' C6' O4'' C5' 4_565 4_565 -175(9) no
O4' C6' O4'' C5' . 4_565 88(8) no
C5' C6' O4'' C5' . 4_565 -174(11) no
C5' C6' O4'' C7' 4_565 . -45(9) no
C6' C6' O4'' C7' 4_565 . 140.3(10) no
O4' C6' O4'' C7' . . 43.6(12) no
C5' C6' O4'' C7' . . 142(3) no
C8' C7' O4'' O4' . . -136.0(13) no
O4' C7' O4'' C5' . 4_565 -53.1(18) no
C8' C7' O4'' C5' . 4_565 170.9(17) no
O4' C7' O4'' C6' . . -43.2(12) no
C8' C7' O4'' C6' . . -179.2(14) no
C7' C8' O5' C9' . . -165.6(16) no
C10' C9' O5' C8' . . 165.3(15) no
O8 Ni1 O6 Ni1 4_565 4_565 -177.2(8) no
O9' Ni1 O6 Ni1 4_565 4_565 136.5(9) no
O9' Ni1 O6 Ni1 . 4_565 35.0(8) no
O7 Ni1 O6 Ni1 . 4_565 54(3) no
O8 Ni1 O6 Ni1 . 4_565 -2.2(6) no
N3 Ni1 O6 Ni1 . 4_565 -84.46(9) no
O11 Ni1 O6 Ni1 . 4_565 -177.9(2) no
O7 Ni1 O6 Ni1 4_565 4_565 10.2(4) no
O12 Ni1 O6 Ni1 . 4_565 122.0(2) no
O12 Ni1 O6 Ni1 4_565 4_565 50.50(18) no
Ni1 Ni1 O7 O7 4_565 4_565 0.0 no
O8 Ni1 O7 O7 4_565 4_565 177.1(8) no
O9' Ni1 O7 O7 4_565 4_565 -137.0(9) no
O9' Ni1 O7 O7 . 4_565 -34.7(8) no
O8 Ni1 O7 O7 . 4_565 2.3(6) no
O6 Ni1 O7 O7 . 4_565 -53(3) no
N3 Ni1 O7 O7 . 4_565 84.60(10) no
O11 Ni1 O7 O7 . 4_565 178.1(2) no
O12 Ni1 O7 O7 . 4_565 -121.7(2) no
O12 Ni1 O7 O7 4_565 4_565 -50.24(18) no
O8 Ni1 O7 Ni1 4_565 4_565 177.1(8) no
O9' Ni1 O7 Ni1 4_565 4_565 -137.0(9) no
O9' Ni1 O7 Ni1 . 4_565 -34.7(8) no
O8 Ni1 O7 Ni1 . 4_565 2.3(6) no
O6 Ni1 O7 Ni1 . 4_565 -53(3) no
N3 Ni1 O7 Ni1 . 4_565 84.60(10) no
O11 Ni1 O7 Ni1 . 4_565 178.1(2) no
O7 Ni1 O7 Ni1 4_565 4_565 -0.004(3) no
O12 Ni1 O7 Ni1 . 4_565 -121.7(2) no
O12 Ni1 O7 Ni1 4_565 4_565 -50.25(18) no
N2 N1' O8' O11 4_565 4_565 -119(6) no
O10' N1' O8' O11 . 4_565 159(4) no
O9' N1' O8' O11 . 4_565 -34(2) no
O13 N1' O8' O11 4_565 4_565 174(4) no
O12 N1' O8' O11 4_565 4_565 -63(3) no
O11 N1' O8' N2 4_565 4_565 119(6) no
O10' N1' O8' N2 . 4_565 -82(5) no
O9' N1' O8' N2 . 4_565 85(6) no
O13 N1' O8' N2 4_565 4_565 -68(5) no
O12 N1' O8' N2 4_565 4_565 56(5) no
N2 N1' O9' O12 4_565 4_565 8(5) no
O11 N1' O9' O12 4_565 4_565 -150(3) no
O8' N1' O9' O12 . 4_565 -130(3) no
O10' N1' O9' O12 . 4_565 33(5) no
O13 N1' O9' O12 4_565 4_565 26(3) no
O11 N1' O9' N2 4_565 4_565 -159(7) no
O8' N1' O9' N2 . 4_565 -138(7) no
O10' N1' O9' N2 . 4_565 24(2) no
O13 N1' O9' N2 4_565 4_565 18(3) no
O12 N1' O9' N2 4_565 4_565 -8(5) no
N2 N1' O9' O11 4_565 4_565 159(7) no
O8' N1' O9' O11 . 4_565 20.7(14) no
O10' N1' O9' O11 . 4_565 -177(6) no
O13 N1' O9' O11 4_565 4_565 177(4) no
O12 N1' O9' O11 4_565 4_565 150(3) no
N2 N1' O9' Ni1 4_565 4_565 145(4) no
O11 N1' O9' Ni1 4_565 4_565 -13(3) no
O8' N1' O9' Ni1 . 4_565 7(4) no
O10' N1' O9' Ni1 . 4_565 170(4) no
O13 N1' O9' Ni1 4_565 4_565 163.2(16) no
O12 N1' O9' Ni1 4_565 4_565 137(3) no
N2 N1' O9' Ni1 4_565 . 143(4) no
O11 N1' O9' Ni1 4_565 . -15(3) no
O8' N1' O9' Ni1 . . 6(4) no
O10' N1' O9' Ni1 . . 168(4) no
O13 N1' O9' Ni1 4_565 . 161.4(15) no
O12 N1' O9' Ni1 4_565 . 135(3) no
Ni1 Ni1 O9' O12 4_565 4_565 145.3(17) no
O8 Ni1 O9' O12 4_565 4_565 -39(2) no
O9' Ni1 O9' O12 4_565 4_565 -34.7(17) no
O7 Ni1 O9' O12 . 4_565 -113.5(13) no
O8 Ni1 O9' O12 . 4_565 149(2) no
O6 Ni1 O9' O12 . 4_565 65.1(13) no
N3 Ni1 O9' O12 . 4_565 154.3(12) no
O11 Ni1 O9' O12 . 4_565 -29.3(18) no
O7 Ni1 O9' O12 4_565 4_565 -123.5(14) no
O12 Ni1 O9' O12 . 4_565 -24.0(12) no
Ni1 Ni1 O9' N2 4_565 4_565 34(3) no
O8 Ni1 O9' N2 4_565 4_565 -150(3) no
O9' Ni1 O9' N2 4_565 4_565 -146(3) no
O7 Ni1 O9' N2 . 4_565 136(4) no
O8 Ni1 O9' N2 . 4_565 38(3) no
O6 Ni1 O9' N2 . 4_565 -46(3) no
N3 Ni1 O9' N2 . 4_565 43(4) no
O11 Ni1 O9' N2 . 4_565 -140(3) no
O7 Ni1 O9' N2 4_565 4_565 125(4) no
O12 Ni1 O9' N2 . 4_565 -135(3) no
O12 Ni1 O9' N2 4_565 4_565 -111(4) no
Ni1 Ni1 O9' N1' 4_565 . 12.2(19) no
O8 Ni1 O9' N1' 4_565 . -172(2) no
O9' Ni1 O9' N1' 4_565 . -167.8(19) no
O7 Ni1 O9' N1' . . 113(2) no
O8 Ni1 O9' N1' . . 15(2) no
O6 Ni1 O9' N1' . . -68(2) no
N3 Ni1 O9' N1' . . 21(2) no
O11 Ni1 O9' N1' . . -162(2) no
O7 Ni1 O9' N1' 4_565 . 103(2) no
O12 Ni1 O9' N1' . . -157(2) no
O12 Ni1 O9' N1' 4_565 . -133(3) no
Ni1 Ni1 O9' O11 4_565 4_565 4.0(4) no
O8 Ni1 O9' O11 4_565 4_565 179.5(13) no
O9' Ni1 O9' O11 4_565 4_565 -176.0(4) no
O7 Ni1 O9' O11 . 4_565 105.2(10) no
O8 Ni1 O9' O11 . 4_565 7.2(14) no
O6 Ni1 O9' O11 . 4_565 -76.2(10) no
N3 Ni1 O9' O11 . 4_565 13.0(12) no
O11 Ni1 O9' O11 . 4_565 -170.6(9) no
O7 Ni1 O9' O11 4_565 4_565 95.2(12) no
O12 Ni1 O9' O11 . 4_565 -165.3(10) no
O12 Ni1 O9' O11 4_565 4_565 -141.3(18) no
O8 Ni1 O9' Ni1 4_565 4_565 175.5(15) no
O9' Ni1 O9' Ni1 4_565 4_565 180.003(4) no
O7 Ni1 O9' Ni1 . 4_565 101.2(8) no
O8 Ni1 O9' Ni1 . 4_565 3.2(11) no
O6 Ni1 O9' Ni1 . 4_565 -80.2(8) no
N3 Ni1 O9' Ni1 . 4_565 9.0(10) no
O11 Ni1 O9' Ni1 . 4_565 -174.6(5) no
O7 Ni1 O9' Ni1 4_565 4_565 91.2(10) no
O12 Ni1 O9' Ni1 . 4_565 -169.4(8) no
O12 Ni1 O9' Ni1 4_565 4_565 -145.3(17) no
N2 N1' O10' O13 4_565 4_565 8(6) no
O11 N1' O10' O13 4_565 4_565 170(6) no
O8' N1' O10' O13 . 4_565 151(5) no
O9' N1' O10' O13 . 4_565 -14(6) no
O12 N1' O10' O13 4_565 4_565 1(5) no
O11 N1' O10' N2 4_565 4_565 163(9) no
O8' N1' O10' N2 . 4_565 143(6) no
O9' N1' O10' N2 . 4_565 -22(2) no
O13 N1' O10' N2 4_565 4_565 -8(6) no
O12 N1' O10' N2 4_565 4_565 -7(3) no
N2 N1 O8 O11 4_565 4_565 104(17) no
O10 N1 O8 O11 . 4_565 -31(4) no
O9 N1 O8 O11 . 4_565 149(4) no
O13 N1 O8 O11 4_565 4_565 -10(7) no
O12 N1 O8 O11 4_565 4_565 157(4) no
O11 N1 O8 N2 4_565 4_565 -104(17) no
O10 N1 O8 N2 . 4_565 -134(15) no
O9 N1 O8 N2 . 4_565 46(15) no
O13 N1 O8 N2 4_565 4_565 -114(17) no
O12 N1 O8 N2 4_565 4_565 54(15) no
N2 N1 O8 Ni1 4_565 4_565 -49(16) no
O11 N1 O8 Ni1 4_565 4_565 -152(5) no
O10 N1 O8 Ni1 . 4_565 177(3) no
O9 N1 O8 Ni1 . 4_565 -3(3) no
O13 N1 O8 Ni1 4_565 4_565 -162(4) no
O12 N1 O8 Ni1 4_565 4_565 5.1(18) no
N2 N1 O8 Ni1 4_565 . -49(16) no
O11 N1 O8 Ni1 4_565 . -153(5) no
O10 N1 O8 Ni1 . . 177(2) no
O9 N1 O8 Ni1 . . -3(2) no
O13 N1 O8 Ni1 4_565 . -163(4) no
O12 N1 O8 Ni1 4_565 . 4.7(17) no
Ni1 Ni1 O8 O11 4_565 4_565 -47(11) no
O8 Ni1 O8 O11 4_565 4_565 133(11) no
O9' Ni1 O8 O11 4_565 4_565 -94(10) no
O9' Ni1 O8 O11 . 4_565 -89(10) no
O7 Ni1 O8 O11 . 4_565 -170(10) no
O6 Ni1 O8 O11 . 4_565 6(10) no
N3 Ni1 O8 O11 . 4_565 96(10) no
O11 Ni1 O8 O11 . 4_565 76(13) no
O7 Ni1 O8 O11 4_565 4_565 -170(10) no
O12 Ni1 O8 O11 . 4_565 -80(10) no
O12 Ni1 O8 O11 4_565 4_565 -78(10) no
Ni1 Ni1 O8 N1 4_565 . 28(13) no
O8 Ni1 O8 N1 4_565 . -152(12) no
O9' Ni1 O8 N1 4_565 . -19(2) no
O9' Ni1 O8 N1 . . -14.5(11) no
O7 Ni1 O8 N1 . . -95.5(17) no
O6 Ni1 O8 N1 . . 80.8(16) no
N3 Ni1 O8 N1 . . 170.6(17) no
O11 Ni1 O8 N1 . . 151(6) no
O7 Ni1 O8 N1 4_565 . -94.8(17) no
O12 Ni1 O8 N1 . . -6(2) no
O12 Ni1 O8 N1 4_565 . -3.4(12) no
Ni1 Ni1 O8 N2 4_565 4_565 23(13) no
O8 Ni1 O8 N2 4_565 4_565 -157(12) no
O9' Ni1 O8 N2 4_565 4_565 -24(2) no
O9' Ni1 O8 N2 . 4_565 -19.6(11) no
O7 Ni1 O8 N2 . 4_565 -100.7(16) no
O6 Ni1 O8 N2 . 4_565 75.7(15) no
N3 Ni1 O8 N2 . 4_565 165.4(16) no
O11 Ni1 O8 N2 . 4_565 146(6) no
O7 Ni1 O8 N2 4_565 4_565 -100.0(16) no
O12 Ni1 O8 N2 . 4_565 -11(2) no
O12 Ni1 O8 N2 4_565 4_565 -8.5(11) no
O8 Ni1 O8 Ni1 4_565 4_565 179.92(13) no
O9' Ni1 O8 Ni1 4_565 4_565 -47(14) no
O9' Ni1 O8 Ni1 . 4_565 -42(13) no
O7 Ni1 O8 Ni1 . 4_565 -123(14) no
O6 Ni1 O8 Ni1 . 4_565 53(14) no
N3 Ni1 O8 Ni1 . 4_565 143(14) no
O11 Ni1 O8 Ni1 . 4_565 123(11) no
O7 Ni1 O8 Ni1 4_565 4_565 -123(14) no
O12 Ni1 O8 Ni1 . 4_565 -33(14) no
O12 Ni1 O8 Ni1 4_565 4_565 -31(13) no
N2 N1 O9 O12 4_565 4_565 142(12) no
O11 N1 O9 O12 4_565 4_565 35(4) no
O10 N1 O9 O12 . 4_565 -162(3) no
O13 N1 O9 O12 4_565 4_565 -170(3) no
O8 N1 O9 O12 . 4_565 18(3) no
O11 N1 O9 N2 4_565 4_565 -107(11) no
O10 N1 O9 N2 . 4_565 56(11) no
O13 N1 O9 N2 4_565 4_565 48(11) no
O8 N1 O9 N2 . 4_565 -124(11) no
O12 N1 O9 N2 4_565 4_565 -142(12) no
N2 N1 O9 O13 4_565 4_565 -48(11) no
O11 N1 O9 O13 4_565 4_565 -155(4) no
O10 N1 O9 O13 . 4_565 8(3) no
O8 N1 O9 O13 . 4_565 -172(3) no
O12 N1 O9 O13 4_565 4_565 170(3) no
N2 N1 O10 O13 4_565 4_565 14(5) no
O11 N1 O10 O13 4_565 4_565 152(7) no
O9 N1 O10 O13 . 4_565 -16(7) no
O8 N1 O10 O13 . 4_565 164(7) no
O12 N1 O10 O13 4_565 4_565 -27(7) no
O11 N1 O10 N2 4_565 4_565 138(8) no
O9 N1 O10 N2 . 4_565 -30(8) no
O13 N1 O10 N2 4_565 4_565 -14(5) no
O8 N1 O10 N2 . 4_565 150(8) no
O12 N1 O10 N2 4_565 4_565 -41(8) no
N1 N2 O11 O8 4_565 4_565 -83(18) no
N1' N2 O11 O8 4_565 4_565 -140(11) no
O9 N2 O11 O8 4_565 4_565 23(5) no
O9' N2 O11 O8 4_565 4_565 1(4) no
O13 N2 O11 O8 . 4_565 -160(4) no
O10' N2 O11 O8 4_565 4_565 -160(5) no
O10 N2 O11 O8 4_565 4_565 -148(5) no
O12 N2 O11 O8 . 4_565 14(4) no
O8' N2 O11 O8 4_565 4_565 157(5) no
N1 N2 O11 O8' 4_565 4_565 120(17) no
N1' N2 O11 O8' 4_565 4_565 63(10) no
O9 N2 O11 O8' 4_565 4_565 -134(3) no
O9' N2 O11 O8' 4_565 4_565 -156.1(16) no
O13 N2 O11 O8' . 4_565 43(2) no
O10' N2 O11 O8' 4_565 4_565 43(2) no
O10 N2 O11 O8' 4_565 4_565 55(3) no
O12 N2 O11 O8' . 4_565 -142.5(18) no
O8 N2 O11 O8' 4_565 4_565 -157(5) no
N1 N2 O11 N1' 4_565 4_565 57(18) no
O9 N2 O11 N1' 4_565 4_565 163(12) no
O9' N2 O11 N1' 4_565 4_565 141(10) no
O13 N2 O11 N1' . 4_565 -20(9) no
O10' N2 O11 N1' 4_565 4_565 -20(9) no
O10 N2 O11 N1' 4_565 4_565 -8(9) no
O12 N2 O11 N1' . 4_565 155(11) no
O8 N2 O11 N1' 4_565 4_565 140(11) no
O8' N2 O11 N1' 4_565 4_565 -63(10) no
N1' N2 O11 N1 4_565 4_565 -57(18) no
O9 N2 O11 N1 4_565 4_565 106(18) no
O9' N2 O11 N1 4_565 4_565 84(17) no
O13 N2 O11 N1 . 4_565 -77(17) no
O10' N2 O11 N1 4_565 4_565 -77(18) no
O10 N2 O11 N1 4_565 4_565 -65(15) no
O12 N2 O11 N1 . 4_565 97(18) no
O8 N2 O11 N1 4_565 4_565 83(18) no
O8' N2 O11 N1 4_565 4_565 -120(17) no
N1 N2 O11 O9' 4_565 4_565 -84(17) no
N1' N2 O11 O9' 4_565 4_565 -141(10) no
O9 N2 O11 O9' 4_565 4_565 22(2) no
O13 N2 O11 O9' . 4_565 -161(2) no
O10' N2 O11 O9' 4_565 4_565 -161(2) no
O10 N2 O11 O9' 4_565 4_565 -149(4) no
O12 N2 O11 O9' . 4_565 13.6(11) no
O8 N2 O11 O9' 4_565 4_565 -1(4) no
O8' N2 O11 O9' 4_565 4_565 156.1(16) no
N1 N2 O11 Ni1 4_565 . -102(17) no
N1' N2 O11 Ni1 4_565 . -159(10) no
O9 N2 O11 Ni1 4_565 . 4(3) no
O9' N2 O11 Ni1 4_565 . -18.4(12) no
O13 N2 O11 Ni1 . . -179.1(16) no
O10' N2 O11 Ni1 4_565 . -180(2) no
O10 N2 O11 Ni1 4_565 . -167(3) no
O12 N2 O11 Ni1 . . -4.8(13) no
O8 N2 O11 Ni1 4_565 . -19(4) no
O8' N2 O11 Ni1 4_565 . 137.7(16) no
Ni1 Ni1 O11 O8 4_565 4_565 140(8) no
O9' Ni1 O11 O8 4_565 4_565 -86(10) no
O9' Ni1 O11 O8 . 4_565 -94(10) no
O7 Ni1 O11 O8 . 4_565 -11(10) no
O8 Ni1 O11 O8 . 4_565 103(13) no
O6 Ni1 O11 O8 . 4_565 173(10) no
N3 Ni1 O11 O8 . 4_565 83(10) no
O7 Ni1 O11 O8 4_565 4_565 -10(10) no
O12 Ni1 O11 O8 . 4_565 -100(10) no
O12 Ni1 O11 O8 4_565 4_565 -105(10) no
Ni1 Ni1 O11 O8' 4_565 4_565 1(5) no
O8 Ni1 O11 O8' 4_565 4_565 -139(11) no
O9' Ni1 O11 O8' 4_565 4_565 135(2) no
O9' Ni1 O11 O8' . 4_565 127.8(18) no
O7 Ni1 O11 O8' . 4_565 -149.5(18) no
O8 Ni1 O11 O8' . 4_565 -36(7) no
O6 Ni1 O11 O8' . 4_565 34.0(18) no
N3 Ni1 O11 O8' . 4_565 -55.4(18) no
O7 Ni1 O11 O8' 4_565 4_565 -148.9(17) no
O12 Ni1 O11 O8' . 4_565 121.7(19) no
O12 Ni1 O11 O8' 4_565 4_565 116.7(17) no
Ni1 Ni1 O11 N1' 4_565 4_565 -123(4) no
O8 Ni1 O11 N1' 4_565 4_565 97(11) no
O9' Ni1 O11 N1' 4_565 4_565 11(3) no
O9' Ni1 O11 N1' . 4_565 4(3) no
O7 Ni1 O11 N1' . 4_565 87(2) no
O8 Ni1 O11 N1' . 4_565 -160(8) no
O6 Ni1 O11 N1' . 4_565 -90(2) no
N3 Ni1 O11 N1' . 4_565 -179(2) no
O7 Ni1 O11 N1' 4_565 4_565 87(2) no
O12 Ni1 O11 N1' . 4_565 -2(2) no
O12 Ni1 O11 N1' 4_565 4_565 -7(2) no
Ni1 Ni1 O11 N1 4_565 4_565 -124(3) no
O8 Ni1 O11 N1 4_565 4_565 96(10) no
O9' Ni1 O11 N1 4_565 4_565 9.7(11) no
O9' Ni1 O11 N1 . 4_565 2.3(14) no
O7 Ni1 O11 N1 . 4_565 85.1(10) no
O8 Ni1 O11 N1 . 4_565 -161(7) no
O6 Ni1 O11 N1 . 4_565 -91.4(10) no
N3 Ni1 O11 N1 . 4_565 179.2(10) no
O7 Ni1 O11 N1 4_565 4_565 85.7(11) no
O12 Ni1 O11 N1 . 4_565 -3.8(10) no
O12 Ni1 O11 N1 4_565 4_565 -8.7(12) no
Ni1 Ni1 O11 N2 4_565 . -117(4) no
O8 Ni1 O11 N2 4_565 . 103(10) no
O9' Ni1 O11 N2 4_565 . 16.5(12) no
O9' Ni1 O11 N2 . . 9.2(14) no
O7 Ni1 O11 N2 . . 91.9(9) no
O8 Ni1 O11 N2 . . -154(7) no
O6 Ni1 O11 N2 . . -84.6(9) no
N3 Ni1 O11 N2 . . -174.0(9) no
O7 Ni1 O11 N2 4_565 . 92.5(9) no
O12 Ni1 O11 N2 . . 3.1(8) no
O12 Ni1 O11 N2 4_565 . -1.9(11) no
Ni1 Ni1 O11 O9' 4_565 4_565 -134(4) no
O8 Ni1 O11 O9' 4_565 4_565 86(10) no
O9' Ni1 O11 O9' . 4_565 -7.3(8) no
O7 Ni1 O11 O9' . 4_565 75.4(11) no
O8 Ni1 O11 O9' . 4_565 -171(7) no
O6 Ni1 O11 O9' . 4_565 -101.1(11) no
N3 Ni1 O11 O9' . 4_565 169.5(11) no
O7 Ni1 O11 O9' 4_565 4_565 76.0(11) no
O12 Ni1 O11 O9' . 4_565 -13.4(10) no
O12 Ni1 O11 O9' 4_565 4_565 -18.4(12) no
N1 N2 O12 O9 4_565 4_565 -152(8) no
N1' N2 O12 O9 4_565 4_565 -179(7) no
O9' N2 O12 O9 4_565 4_565 -169(3) no
O13 N2 O12 O9 . 4_565 -17(3) no
O10' N2 O12 O9 4_565 4_565 -22(4) no
O10 N2 O12 O9 4_565 4_565 -43(5) no
O11 N2 O12 O9 . 4_565 168(3) no
O8 N2 O12 O9 4_565 4_565 173(3) no
O8' N2 O12 O9 4_565 4_565 147(3) no
N1 N2 O12 O9' 4_565 4_565 17(7) no
N1' N2 O12 O9' 4_565 4_565 -10(6) no
O9 N2 O12 O9' 4_565 4_565 169(3) no
O13 N2 O12 O9' . 4_565 152(2) no
O10' N2 O12 O9' 4_565 4_565 147(4) no
O10 N2 O12 O9' 4_565 4_565 126(4) no
O11 N2 O12 O9' . 4_565 -22.6(16) no
O8 N2 O12 O9' 4_565 4_565 -18.1(17) no
O8' N2 O12 O9' 4_565 4_565 -44(2) no
N1' N2 O12 N1 4_565 4_565 -27(8) no
O9 N2 O12 N1 4_565 4_565 152(8) no
O9' N2 O12 N1 4_565 4_565 -17(7) no
O13 N2 O12 N1 . 4_565 135(8) no
O10' N2 O12 N1 4_565 4_565 130(9) no
O10 N2 O12 N1 4_565 4_565 109(8) no
O11 N2 O12 N1 . 4_565 -40(7) no
O8 N2 O12 N1 4_565 4_565 -35(7) no
O8' N2 O12 N1 4_565 4_565 -61(7) no
N1 N2 O12 N1' 4_565 4_565 27(8) no
O9 N2 O12 N1' 4_565 4_565 179(7) no
O9' N2 O12 N1' 4_565 4_565 10(6) no
O13 N2 O12 N1' . 4_565 163(8) no
O10' N2 O12 N1' 4_565 4_565 157(9) no
O10 N2 O12 N1' 4_565 4_565 136(9) no
O11 N2 O12 N1' . 4_565 -12(6) no
O8 N2 O12 N1' 4_565 4_565 -8(6) no
O8' N2 O12 N1' 4_565 4_565 -34(5) no
N1 N2 O12 Ni1 4_565 . 44(7) no
N1' N2 O12 Ni1 4_565 . 17(7) no
O9 N2 O12 Ni1 4_565 . -164(3) no
O9' N2 O12 Ni1 4_565 . 27.1(13) no
O13 N2 O12 Ni1 . . 179.4(14) no
O10' N2 O12 Ni1 4_565 . 174(4) no
O10 N2 O12 Ni1 4_565 . 153(4) no
O11 N2 O12 Ni1 . . 4.5(12) no
O8 N2 O12 Ni1 4_565 . 9.0(12) no
O8' N2 O12 Ni1 4_565 . -16.7(17) no
N1 N2 O12 Ni1 4_565 4_565 45(7) no
N1' N2 O12 Ni1 4_565 4_565 18(7) no
O9 N2 O12 Ni1 4_565 4_565 -163(3) no
O9' N2 O12 Ni1 4_565 4_565 28.1(14) no
O13 N2 O12 Ni1 . 4_565 -179.6(13) no
O10' N2 O12 Ni1 4_565 4_565 175(4) no
O10 N2 O12 Ni1 4_565 4_565 154(4) no
O11 N2 O12 Ni1 . 4_565 5.5(13) no
O8 N2 O12 Ni1 4_565 4_565 10.0(13) no
O8' N2 O12 Ni1 4_565 4_565 -15.7(18) no
Ni1 Ni1 O12 O9 4_565 4_565 151(4) no
O8 Ni1 O12 O9 4_565 4_565 -31(4) no
O9' Ni1 O12 O9 4_565 4_565 -58(4) no
O9' Ni1 O12 O9 . 4_565 158(4) no
O7 Ni1 O12 O9 . 4_565 -116(4) no
O8 Ni1 O12 O9 . 4_565 153(4) no
O6 Ni1 O12 O9 . 4_565 68(4) no
N3 Ni1 O12 O9 . 4_565 -18(4) no
O11 Ni1 O12 O9 . 4_565 -25(4) no
O7 Ni1 O12 O9 4_565 4_565 -130(4) no
O12 Ni1 O12 O9 4_565 4_565 151(4) no
Ni1 Ni1 O12 O9' 4_565 4_565 -150.9(14) no
O8 Ni1 O12 O9' 4_565 4_565 27.0(17) no
O9' Ni1 O12 O9' . 4_565 -143.7(17) no
O7 Ni1 O12 O9' . 4_565 -57.9(15) no
O8 Ni1 O12 O9' . 4_565 -149.1(17) no
O6 Ni1 O12 O9' . 4_565 126.2(15) no
N3 Ni1 O12 O9' . 4_565 39.6(18) no
O11 Ni1 O12 O9' . 4_565 33.0(14) no
O7 Ni1 O12 O9' 4_565 4_565 -72.4(15) no
O12 Ni1 O12 O9' 4_565 4_565 -150.9(14) no
Ni1 Ni1 O12 N2 4_565 . 173.1(7) no
O8 Ni1 O12 N2 4_565 . -9.0(13) no
O9' Ni1 O12 N2 4_565 . -36.0(15) no
O9' Ni1 O12 N2 . . -179.7(9) no
O7 Ni1 O12 N2 . . -93.9(8) no
O8 Ni1 O12 N2 . . 174.9(11) no
O6 Ni1 O12 N2 . . 90.2(8) no
N3 Ni1 O12 N2 . . 3.6(10) no
O11 Ni1 O12 N2 . . -3.0(8) no
O7 Ni1 O12 N2 4_565 . -108.5(8) no
O12 Ni1 O12 N2 4_565 . 173.1(7) no
Ni1 Ni1 O12 N1 4_565 4_565 179.1(7) no
O8 Ni1 O12 N1 4_565 4_565 -3.0(11) no
O9' Ni1 O12 N1 4_565 4_565 -30.0(14) no
O9' Ni1 O12 N1 . 4_565 -173.7(9) no
O7 Ni1 O12 N1 . 4_565 -87.9(8) no
O8 Ni1 O12 N1 . 4_565 -179.1(12) no
O6 Ni1 O12 N1 . 4_565 96.2(8) no
N3 Ni1 O12 N1 . 4_565 9.6(10) no
O11 Ni1 O12 N1 . 4_565 3.0(8) no
O7 Ni1 O12 N1 4_565 4_565 -102.5(8) no
O12 Ni1 O12 N1 4_565 4_565 179.1(7) no
Ni1 Ni1 O12 N1' 4_565 4_565 177.1(11) no
O8 Ni1 O12 N1' 4_565 4_565 -5.0(14) no
O9' Ni1 O12 N1' 4_565 4_565 -32.0(18) no
O9' Ni1 O12 N1' . 4_565 -175.6(11) no
O7 Ni1 O12 N1' . 4_565 -89.9(11) no
O8 Ni1 O12 N1' . 4_565 178.9(14) no
O6 Ni1 O12 N1' . 4_565 94.3(11) no
N3 Ni1 O12 N1' . 4_565 7.6(13) no
O11 Ni1 O12 N1' . 4_565 1.0(11) no
O7 Ni1 O12 N1' 4_565 4_565 -104.4(11) no
O12 Ni1 O12 N1' 4_565 4_565 177.1(11) no
O8 Ni1 O12 Ni1 4_565 4_565 177.9(10) no
O9' Ni1 O12 Ni1 4_565 4_565 150.9(14) no
O9' Ni1 O12 Ni1 . 4_565 7.2(5) no
O7 Ni1 O12 Ni1 . 4_565 93.0(2) no
O8 Ni1 O12 Ni1 . 4_565 1.8(8) no
O6 Ni1 O12 Ni1 . 4_565 -82.87(16) no
N3 Ni1 O12 Ni1 . 4_565 -169.5(6) no
O11 Ni1 O12 Ni1 . 4_565 -176.1(3) no
O7 Ni1 O12 Ni1 4_565 4_565 78.5(2) no
O12 Ni1 O12 Ni1 4_565 4_565 0.0 no
N1 N2 O13 O10' 4_565 4_565 -40(12) no
N1' N2 O13 O10' 4_565 4_565 -9(7) no
O9 N2 O13 O10' 4_565 4_565 177(5) no
O9' N2 O13 O10' 4_565 4_565 -143(5) no
O10 N2 O13 O10' 4_565 4_565 -24(10) no
O11 N2 O13 O10' . 4_565 -1(5) no
O12 N2 O13 O10' . 4_565 -175(4) no
O8 N2 O13 O10' 4_565 4_565 -12(5) no
O8' N2 O13 O10' 4_565 4_565 18(5) no
N1 N2 O13 O10 4_565 4_565 -16(6) no
N1' N2 O13 O10 4_565 4_565 16(9) no
O9 N2 O13 O10 4_565 4_565 -158(8) no
O9' N2 O13 O10 4_565 4_565 -118(9) no
O10' N2 O13 O10 4_565 4_565 24(10) no
O11 N2 O13 O10 . 4_565 24(7) no
O12 N2 O13 O10 . 4_565 -150(8) no
O8 N2 O13 O10 4_565 4_565 12(8) no
O8' N2 O13 O10 4_565 4_565 42(7) no
N1' N2 O13 N1 4_565 4_565 32(8) no
O9 N2 O13 N1 4_565 4_565 -142(10) no
O9' N2 O13 N1 4_565 4_565 -102(11) no
O10' N2 O13 N1 4_565 4_565 40(12) no
O10 N2 O13 N1 4_565 4_565 16(6) no
O11 N2 O13 N1 . 4_565 40(8) no
O12 N2 O13 N1 . 4_565 -134(10) no
O8 N2 O13 N1 4_565 4_565 28(8) no
O8' N2 O13 N1 4_565 4_565 58(9) no
N1 N2 O13 N1' 4_565 4_565 -32(8) no
O9 N2 O13 N1' 4_565 4_565 -174(6) no
O9' N2 O13 N1' 4_565 4_565 -134(8) no
O10' N2 O13 N1' 4_565 4_565 9(7) no
O10 N2 O13 N1' 4_565 4_565 -16(9) no
O11 N2 O13 N1' . 4_565 8(4) no
O12 N2 O13 N1' . 4_565 -166(6) no
O8 N2 O13 N1' 4_565 4_565 -3(4) no
O8' N2 O13 N1' 4_565 4_565 26(4) no
N1 N2 O13 O9 4_565 4_565 142(10) no
N1' N2 O13 O9 4_565 4_565 174(6) no
O9' N2 O13 O9 4_565 4_565 40(3) no
O10' N2 O13 O9 4_565 4_565 -177(5) no
O10 N2 O13 O9 4_565 4_565 158(8) no
O11 N2 O13 O9 . 4_565 -178(3) no
O12 N2 O13 O9 . 4_565 8.0(14) no
O8 N2 O13 O9 4_565 4_565 171(4) no
O8' N2 O13 O9 4_565 4_565 -159(2) no
C11 C12 N3 Ni1 . 4_565 -20.8(5) no
C11 C12 N3 Ni1 . . 20.8(5) no
Ni1 Ni1 N3 C12 4_565 . -110.0(5) no
O8 Ni1 N3 C12 4_565 . 72.1(9) no
O9' Ni1 N3 C12 4_565 . 78.1(9) no
O9' Ni1 N3 C12 . . -115.2(7) no
O7 Ni1 N3 C12 . . 157.4(4) no
O8 Ni1 N3 C12 . . -111.7(8) no
O6 Ni1 N3 C12 . . -25.6(5) no
O11 Ni1 N3 C12 . . 66.7(5) no
O7 Ni1 N3 C12 4_565 . 174.3(4) no
O12 Ni1 N3 C12 . . 61.0(7) no
O12 Ni1 N3 C12 4_565 . -105.0(5) no
O8 Ni1 N3 Ni1 4_565 4_565 -177.9(8) no
O9' Ni1 N3 Ni1 4_565 4_565 -171.9(8) no
O9' Ni1 N3 Ni1 . 4_565 -5.2(5) no
O7 Ni1 N3 Ni1 . 4_565 -92.6(2) no
O8 Ni1 N3 Ni1 . 4_565 -1.7(7) no
O6 Ni1 N3 Ni1 . 4_565 84.42(9) no
O11 Ni1 N3 Ni1 . 4_565 176.8(3) no
O7 Ni1 N3 Ni1 4_565 4_565 -75.66(19) no
O12 Ni1 N3 Ni1 . 4_565 171.0(5) no
O12 Ni1 N3 Ni1 4_565 4_565 5.0(3) no
